data_7231084
loop_
_publ_author_name
'Manna, Utsab'
'Das, Gopal'

_publ_section_title
;
 Halo-methylphenyl substituted neutral tripodal receptors for
 cation-assisted encapsulation of anionic guests of varied dimensionality
;
_journal_issue 31
_journal_name_full CrystEngComm
_journal_page_first 4406
_journal_paper_doi 10.1039/C8CE00885J
_journal_volume 20
_journal_year 2018
_chemical_formula_moiety 'C30 H36 Br3 N7 O3'
_chemical_formula_sum 'C30 H36 Br3 N7 O3'
_chemical_formula_weight 782.36
_space_group_crystal_system monoclinic
_space_group_IT_number 14
_space_group_name_Hall '-P 2ybc'
_space_group_name_H-M_alt 'P 1 21/c 1'
_symmetry_space_group_name_Hall '-P 2ybc'
_symmetry_space_group_name_H-M 'P 1 21/c 1'
_atom_sites_solution_hydrogens geom
_audit_creation_method SHELXL-2014/7
_audit_update_record
;
2018-05-30 deposited with the CCDC.
2018-07-05 downloaded from the CCDC.
;
_cell_angle_alpha 90
_cell_angle_beta 109.811(8)
_cell_angle_gamma 90
_cell_formula_units_Z 8
_cell_length_a 13.5642(8)
_cell_length_b 29.3201(14)
_cell_length_c 17.5854(14)
_cell_measurement_reflns_used 2384
_cell_measurement_temperature 298(2)
_cell_measurement_theta_max 21.158
_cell_measurement_theta_min 3.477
_cell_volume 6579.9(8)
_computing_cell_refinement 'CrysAlisPro 1.171.38.46 (Rigaku OD, 2015)'
_computing_data_collection 'CrysAlisPro 1.171.38.46 (Rigaku OD, 2015)'
_computing_data_reduction 'CrysAlisPro 1.171.38.46 (Rigaku OD, 2015)'
_computing_molecular_graphics 'Bruker SHELXTL'
_computing_publication_material 'Bruker SHELXTL'
_computing_structure_refinement 'SHELXL-2014/7 (Sheldrick, 2014)'
_computing_structure_solution 'Bruker SHELXTL'
_diffrn_ambient_temperature 298(2)
_diffrn_measured_fraction_theta_full 0.998
_diffrn_measured_fraction_theta_max 0.872
_diffrn_measurement_device_type 'SuperNova, Single source at offset, Eos'
_diffrn_measurement_method 'phi and omega scans'
_diffrn_radiation_type MoK\a
_diffrn_radiation_wavelength 0.71073
_diffrn_reflns_av_R_equivalents 0.0896
_diffrn_reflns_av_unetI/netI 0.2070
_diffrn_reflns_Laue_measured_fraction_full 0.998
_diffrn_reflns_Laue_measured_fraction_max 0.872
_diffrn_reflns_limit_h_max 18
_diffrn_reflns_limit_h_min -13
_diffrn_reflns_limit_k_max 34
_diffrn_reflns_limit_k_min -36
_diffrn_reflns_limit_l_max 16
_diffrn_reflns_limit_l_min -23
_diffrn_reflns_number 30744
_diffrn_reflns_point_group_measured_fraction_full 0.998
_diffrn_reflns_point_group_measured_fraction_max 0.872
_diffrn_reflns_theta_full 25.242
_diffrn_reflns_theta_max 28.827
_diffrn_reflns_theta_min 3.040
_diffrn_source 'SuperNova (Mo) X-ray Source'
_exptl_absorpt_coefficient_mu 3.721
_exptl_absorpt_correction_type multi-scan
_exptl_absorpt_process_details SADABS
_exptl_crystal_colour colourless
_exptl_crystal_density_diffrn 1.579
_exptl_crystal_description plate
_exptl_crystal_F_000 3152.0
_exptl_crystal_size_max 0.28
_exptl_crystal_size_mid 0.23
_exptl_crystal_size_min 0.19
_exptl_transmission_factor_max 0.493
_exptl_transmission_factor_min 0.372
_refine_diff_density_max 0.718
_refine_diff_density_min -0.536
_refine_diff_density_rms 0.079
_refine_ls_extinction_method none
_refine_ls_goodness_of_fit_ref 0.884
_refine_ls_hydrogen_treatment constr
_refine_ls_matrix_type full
_refine_ls_number_parameters 781
_refine_ls_number_reflns 15020
_refine_ls_number_restraints 0
_refine_ls_restrained_S_all 0.884
_refine_ls_R_factor_all 0.2589
_refine_ls_R_factor_gt 0.0703
_refine_ls_shift/su_max 0.006
_refine_ls_shift/su_mean 0.002
_refine_ls_structure_factor_coef Fsqd
_refine_ls_weighting_details 'w=1/[\s^2^(Fo^2^)+(0.0800P)^2^] where P=(Fo^2^+2Fc^2^)/3'
_refine_ls_weighting_scheme calc
_refine_ls_wR_factor_gt 0.1410
_refine_ls_wR_factor_ref 0.2393
_reflns_Friedel_coverage 0.000
_reflns_number_gt 11692
_reflns_number_total 15020
_reflns_threshold_expression 'I > 2\s(I)'
_cod_data_source_file c8ce00885j2.cif
_cod_data_source_block Tren-Br-Me-nco_Ligand_C
_cod_depositor_comments 'Adding full bibliography for 7231077--7231085.cif.'
_cod_database_code 7231084
_shelx_shelxl_version_number 2014/7
_shelx_space_group_comment
;
The symmetry employed for this shelxl refinement is uniquely defined
by the following loop, which should always be used as a source of
symmetry information in preference to the above space-group names.
They are only intended as comments.
;

loop_
_space_group_symop_operation_xyz
'x, y, z'
'-x, y+1/2, -z+1/2'
'-x, -y, -z'
'x, -y-1/2, z-1/2'

loop_
_atom_site_label
_atom_site_type_symbol
_atom_site_fract_x
_atom_site_fract_y
_atom_site_fract_z
_atom_site_U_iso_or_equiv
_atom_site_adp_type
_atom_site_occupancy
_atom_site_site_symmetry_order
_atom_site_calc_flag
_atom_site_refinement_flags_posn
_atom_site_refinement_flags_adp
Br5 Br 0.14385(8) 0.16836(3) 0.48017(7) 0.0762(4) Uani 1 1 d . .
Br1 Br 0.10966(8) 0.45151(4) 0.99525(7) 0.0820(4) Uani 1 1 d . .
Br4 Br -0.30702(9) 0.22338(4) 0.58777(7) 0.0883(4) Uani 1 1 d . .
Br2 Br 0.49081(9) 0.33056(4) 0.63040(9) 0.0975(4) Uani 1 1 d . .
Br6 Br 0.05751(9) 0.13288(4) 0.20781(8) 0.1012(5) Uani 1 1 d . .
Br3 Br 0.59338(10) 0.37264(4) 0.91262(9) 0.1176(5) Uani 1 1 d . .
O1 O 0.1725(4) 0.62592(18) 0.7611(4) 0.0562(17) Uani 1 1 d . .
O4 O -0.2469(4) 0.41812(17) 0.4020(3) 0.0510(15) Uani 1 1 d . .
O5 O 0.1197(4) 0.40481(18) 0.4860(3) 0.0535(16) Uani 1 1 d . .
O2 O 0.5989(4) 0.56515(19) 0.6214(4) 0.0604(17) Uani 1 1 d . .
O6 O 0.1700(4) 0.3682(2) 0.2315(4) 0.071(2) Uani 1 1 d . .
N2 N 0.3347(4) 0.6510(2) 0.7724(4) 0.0468(18) Uani 1 1 d . .
H2N H 0.4008 0.6475 0.7973 0.056 Uiso 1 1 calc R U
N1 N 0.4773(4) 0.6975(2) 0.7097(4) 0.0432(17) Uani 1 1 d . .
N8 N 0.0477(4) 0.4948(2) 0.3390(4) 0.0430(17) Uani 1 1 d . .
O3 O 0.5350(4) 0.6088(2) 0.8647(4) 0.0659(19) Uani 1 1 d . .
N10 N -0.0993(5) 0.3781(2) 0.4698(4) 0.055(2) Uani 1 1 d . .
H10N H -0.0323 0.3771 0.4824 0.067 Uiso 1 1 calc R U
C7 C 0.1765(6) 0.4930(3) 0.9459(5) 0.050(2) Uani 1 1 d . .
N3 N 0.3167(5) 0.5868(2) 0.8373(5) 0.059(2) Uani 1 1 d . .
H3N H 0.3828 0.5833 0.8470 0.071 Uiso 1 1 calc R U
N6 N 0.6565(5) 0.6450(3) 0.8245(4) 0.059(2) Uani 1 1 d . .
H6N H 0.7070 0.6414 0.8059 0.070 Uiso 1 1 calc R U
N9 N -0.0874(4) 0.4443(2) 0.4066(4) 0.0437(17) Uani 1 1 d . .
H9N H -0.0207 0.4416 0.4298 0.052 Uiso 1 1 calc R U
C3 C 0.2680(6) 0.6219(3) 0.7880(5) 0.048(2) Uani 1 1 d . .
N5 N 0.4459(5) 0.5357(2) 0.6304(4) 0.054(2) Uani 1 1 d . .
H5N H 0.3873 0.5439 0.6350 0.065 Uiso 1 1 calc R U
C34 C -0.1474(5) 0.3426(3) 0.4982(5) 0.045(2) Uani 1 1 d . .
N11 N 0.2388(5) 0.4450(2) 0.4479(4) 0.054(2) Uani 1 1 d . .
H11N H 0.2900 0.4431 0.4297 0.064 Uiso 1 1 calc R U
C8 C 0.2468(6) 0.4776(3) 0.9100(5) 0.052(2) Uani 1 1 d . .
N13 N 0.0377(5) 0.4124(2) 0.2393(5) 0.057(2) Uani 1 1 d . .
H13N H -0.0214 0.4130 0.2474 0.068 Uiso 1 1 calc R U
N14 N 0.0212(5) 0.3363(2) 0.2436(5) 0.065(2) Uani 1 1 d . .
H14N H -0.0349 0.3434 0.2533 0.078 Uiso 1 1 calc R U
C33 C -0.1504(6) 0.4140(2) 0.4240(5) 0.041(2) Uani 1 1 d . .
C43 C 0.1951(6) 0.4062(3) 0.4614(5) 0.045(2) Uani 1 1 d . .
N4 N 0.4631(5) 0.6110(2) 0.6148(5) 0.058(2) Uani 1 1 d . .
H4N H 0.4001 0.6128 0.6156 0.069 Uiso 1 1 calc R U
C37 C -0.2392(6) 0.2717(3) 0.5519(5) 0.053(2) Uani 1 1 d . .
C14 C 0.4633(6) 0.4888(3) 0.6326(5) 0.047(2) Uani 1 1 d . .
N12 N 0.2383(5) 0.3674(2) 0.4424(5) 0.059(2) Uani 1 1 d . .
H12N H 0.2855 0.3715 0.4205 0.071 Uiso 1 1 calc R U
C4 C 0.2657(6) 0.5557(3) 0.8736(5) 0.050(2) Uani 1 1 d . .
C38 C -0.1679(6) 0.2604(3) 0.5139(5) 0.055(2) Uani 1 1 d . .
N7 N 0.6524(5) 0.5678(3) 0.8244(5) 0.062(2) Uani 1 1 d . .
H7N H 0.6970 0.5708 0.7998 0.075 Uiso 1 1 calc R U
C32 C -0.1267(5) 0.4808(3) 0.3510(5) 0.044(2) Uani 1 1 d . .
H32B H -0.1840 0.4958 0.3623 0.053 Uiso 1 1 calc R U
H32A H -0.1531 0.4690 0.2962 0.053 Uiso 1 1 calc R U
C51 C 0.0287(6) 0.4940(3) 0.2527(5) 0.045(2) Uani 1 1 d . .
H51B H 0.0526 0.5225 0.2369 0.055 Uiso 1 1 calc R U
H51A H -0.0460 0.4915 0.2241 0.055 Uiso 1 1 calc R U
C41 C 0.1485(6) 0.5153(3) 0.3860(5) 0.048(2) Uani 1 1 d . .
H41A H 0.1366 0.5464 0.3998 0.058 Uiso 1 1 calc R U
H41B H 0.1928 0.5166 0.3528 0.058 Uiso 1 1 calc R U
C53 C 0.0818(6) 0.3718(3) 0.2373(6) 0.055(2) Uani 1 1 d . .
C5 C 0.1969(6) 0.5700(3) 0.9111(5) 0.057(2) Uani 1 1 d . .
H5 H 0.1804 0.6007 0.9118 0.068 Uiso 1 1 calc R U
C60 C -0.0280(6) 0.2608(3) 0.2601(5) 0.052(2) Uani 1 1 d . .
H60 H -0.0759 0.2735 0.2814 0.062 Uiso 1 1 calc R U
C1 C 0.3898(5) 0.7204(3) 0.7250(5) 0.051(2) Uani 1 1 d . .
H1A H 0.3656 0.7456 0.6875 0.061 Uiso 1 1 calc R U
H1B H 0.4137 0.7328 0.7794 0.061 Uiso 1 1 calc R U
C13 C 0.5086(6) 0.5705(3) 0.6221(5) 0.050(2) Uani 1 1 d . .
C48 C 0.2449(6) 0.2422(3) 0.4304(6) 0.057(2) Uani 1 1 d . .
C11 C 0.4624(6) 0.6941(3) 0.6233(5) 0.053(2) Uani 1 1 d . .
H11B H 0.4907 0.7211 0.6064 0.064 Uiso 1 1 calc R U
H11A H 0.3881 0.6927 0.5925 0.064 Uiso 1 1 calc R U
C18 C 0.4097(6) 0.4145(3) 0.6654(6) 0.062(3) Uani 1 1 d . .
C10 C 0.2901(6) 0.5099(3) 0.8728(5) 0.053(2) Uani 1 1 d . .
H10 H 0.3361 0.5006 0.8469 0.063 Uiso 1 1 calc R U
C12 C 0.5159(6) 0.6524(3) 0.6057(5) 0.057(2) Uani 1 1 d . .
H12B H 0.5171 0.6542 0.5510 0.068 Uiso 1 1 calc R U
H12A H 0.5878 0.6516 0.6423 0.068 Uiso 1 1 calc R U
C44 C 0.2153(6) 0.3226(3) 0.4541(6) 0.055(2) Uani 1 1 d . .
C52 C 0.0834(6) 0.4553(3) 0.2287(6) 0.057(2) Uani 1 1 d . .
H52B H 0.0778 0.4588 0.1725 0.069 Uiso 1 1 calc R U
H52A H 0.1571 0.4557 0.2614 0.069 Uiso 1 1 calc R U
C36 C -0.2634(6) 0.3157(3) 0.5649(5) 0.060(3) Uani 1 1 d . .
H36 H -0.3105 0.3217 0.5917 0.071 Uiso 1 1 calc R U
C35 C -0.2168(6) 0.3511(3) 0.5378(5) 0.052(2) Uani 1 1 d . .
H35 H -0.2327 0.3811 0.5465 0.062 Uiso 1 1 calc R U
C2 C 0.3006(6) 0.6880(3) 0.7156(5) 0.052(2) Uani 1 1 d . .
H2A H 0.2432 0.7041 0.7249 0.063 Uiso 1 1 calc R U
H2B H 0.2756 0.6760 0.6610 0.063 Uiso 1 1 calc R U
C6 C 0.1529(6) 0.5383(3) 0.9475(5) 0.058(2) Uani 1 1 d . .
H6 H 0.1069 0.5477 0.9734 0.070 Uiso 1 1 calc R U
C40 C -0.1242(6) 0.2976(3) 0.4863(5) 0.050(2) Uani 1 1 d . .
H40 H -0.0776 0.2919 0.4590 0.060 Uiso 1 1 calc R U
C23 C 0.6098(7) 0.6075(3) 0.8401(5) 0.056(2) Uani 1 1 d . .
C21 C 0.5795(6) 0.7166(3) 0.7594(6) 0.058(3) Uani 1 1 d . .
H21B H 0.5702 0.7483 0.7715 0.069 Uiso 1 1 calc R U
H21A H 0.6271 0.7157 0.7289 0.069 Uiso 1 1 calc R U
C58 C -0.0248(6) 0.2137(3) 0.2534(5) 0.054(2) Uani 1 1 d . .
C16 C 0.5387(7) 0.4206(3) 0.6002(6) 0.070(3) Uani 1 1 d . .
H16 H 0.5843 0.4066 0.5780 0.084 Uiso 1 1 calc R U
C54 C 0.0376(6) 0.2896(3) 0.2363(5) 0.052(2) Uani 1 1 d . .
C24 C 0.6331(6) 0.5229(3) 0.8432(6) 0.059(3) Uani 1 1 d . .
C42 C 0.2047(6) 0.4897(3) 0.4622(5) 0.050(2) Uani 1 1 d . .
H42B H 0.2652 0.5072 0.4940 0.060 Uiso 1 1 calc R U
H42A H 0.1585 0.4866 0.4936 0.060 Uiso 1 1 calc R U
C20 C 0.4053(6) 0.4618(3) 0.6659(5) 0.056(2) Uani 1 1 d . .
H20 H 0.3614 0.4759 0.6896 0.067 Uiso 1 1 calc R U
C47 C 0.1770(7) 0.2298(3) 0.4693(6) 0.060(3) Uani 1 1 d . .
C30 C 0.6824(7) 0.4881(4) 0.8169(6) 0.069(3) Uani 1 1 d . .
H30 H 0.7221 0.4954 0.7846 0.083 Uiso 1 1 calc R U
C50 C 0.2602(6) 0.2882(3) 0.4227(6) 0.062(3) Uani 1 1 d . .
H50 H 0.3038 0.2968 0.3942 0.074 Uiso 1 1 calc R U
C22 C 0.6270(6) 0.6908(3) 0.8372(5) 0.059(3) Uani 1 1 d . .
H22B H 0.6885 0.7070 0.8712 0.071 Uiso 1 1 calc R U
H22A H 0.5770 0.6897 0.8656 0.071 Uiso 1 1 calc R U
C31 C -0.0396(6) 0.5147(3) 0.3589(5) 0.055(2) Uani 1 1 d . .
H31A H -0.0676 0.5403 0.3234 0.066 Uiso 1 1 calc R U
H31B H -0.0136 0.5261 0.4139 0.066 Uiso 1 1 calc R U
C25 C 0.5728(6) 0.5126(4) 0.8915(6) 0.064(3) Uani 1 1 d . .
H25 H 0.5409 0.5355 0.9115 0.077 Uiso 1 1 calc R U
C15 C 0.5310(6) 0.4674(3) 0.6000(5) 0.059(3) Uani 1 1 d . .
H15 H 0.5716 0.4849 0.5778 0.071 Uiso 1 1 calc R U
C59 C -0.0990(7) 0.1854(3) 0.2791(6) 0.088(3) Uani 1 1 d . .
H59A H -0.1323 0.1636 0.2376 0.132 Uiso 1 1 calc R U
H59C H -0.1512 0.2047 0.2879 0.132 Uiso 1 1 calc R U
H59B H -0.0614 0.1697 0.3282 0.132 Uiso 1 1 calc R U
C57 C 0.0473(8) 0.1973(3) 0.2222(6) 0.066(3) Uani 1 1 d . .
C17 C 0.4793(7) 0.3946(3) 0.6330(6) 0.068(3) Uani 1 1 d . .
C9 C 0.2748(7) 0.4283(3) 0.9088(6) 0.071(3) Uani 1 1 d . .
H9B H 0.2138 0.4114 0.8778 0.106 Uiso 1 1 calc R U
H9A H 0.3003 0.4168 0.9631 0.106 Uiso 1 1 calc R U
H9C H 0.3281 0.4252 0.8846 0.106 Uiso 1 1 calc R U
C39 C -0.1395(7) 0.2127(3) 0.5008(7) 0.087(3) Uani 1 1 d . .
H39C H -0.1149 0.1970 0.5517 0.131 Uiso 1 1 calc R U
H39A H -0.0852 0.2130 0.4772 0.131 Uiso 1 1 calc R U
H39B H -0.2000 0.1973 0.4652 0.131 Uiso 1 1 calc R U
C45 C 0.1533(6) 0.3083(3) 0.4982(6) 0.063(3) Uani 1 1 d . .
H45 H 0.1245 0.3298 0.5235 0.075 Uiso 1 1 calc R U
C28 C 0.6753(7) 0.4435(4) 0.8368(7) 0.074(3) Uani 1 1 d . .
C55 C 0.1103(7) 0.2706(3) 0.2072(6) 0.071(3) Uani 1 1 d . .
H55 H 0.1565 0.2893 0.1927 0.085 Uiso 1 1 calc R U
C49 C 0.3004(8) 0.2070(3) 0.3963(7) 0.088(3) Uani 1 1 d . .
H49C H 0.3329 0.2218 0.3622 0.131 Uiso 1 1 calc R U
H49B H 0.2505 0.1850 0.3653 0.131 Uiso 1 1 calc R U
H49A H 0.3530 0.1919 0.4399 0.131 Uiso 1 1 calc R U
C46 C 0.1340(6) 0.2623(3) 0.5050(6) 0.062(3) Uani 1 1 d . .
H46 H 0.0913 0.2533 0.5340 0.074 Uiso 1 1 calc R U
C27 C 0.6108(8) 0.4334(4) 0.8818(7) 0.077(3) Uani 1 1 d . .
C56 C 0.1147(8) 0.2243(4) 0.1996(7) 0.084(3) Uani 1 1 d . .
H56 H 0.1632 0.2114 0.1793 0.101 Uiso 1 1 calc R U
C19 C 0.3424(7) 0.3874(3) 0.7005(6) 0.084(3) Uani 1 1 d . .
H19B H 0.2922 0.3703 0.6584 0.125 Uiso 1 1 calc R U
H19A H 0.3064 0.4076 0.7250 0.125 Uiso 1 1 calc R U
H19C H 0.3854 0.3668 0.7406 0.125 Uiso 1 1 calc R U
C26 C 0.5621(7) 0.4670(4) 0.9088(6) 0.078(3) Uani 1 1 d . .
H26 H 0.5207 0.4593 0.9396 0.093 Uiso 1 1 calc R U
C29 C 0.7324(9) 0.4066(4) 0.8086(8) 0.117(5) Uani 1 1 d . .
H29C H 0.7569 0.4186 0.7674 0.175 Uiso 1 1 calc R U
H29B H 0.6856 0.3816 0.7871 0.175 Uiso 1 1 calc R U
H29A H 0.7910 0.3962 0.8535 0.175 Uiso 1 1 calc R U

loop_
_atom_site_aniso_label
_atom_site_aniso_U_11
_atom_site_aniso_U_22
_atom_site_aniso_U_33
_atom_site_aniso_U_23
_atom_site_aniso_U_13
_atom_site_aniso_U_12
Br5 0.0771(7) 0.0563(6) 0.0918(9) 0.0094(6) 0.0243(6) -0.0042(5)
Br1 0.0881(7) 0.0773(8) 0.1006(9) 0.0172(7) 0.0582(7) -0.0053(6)
Br4 0.1082(8) 0.0737(8) 0.0984(9) 0.0179(7) 0.0551(7) -0.0258(6)
Br2 0.1260(10) 0.0607(7) 0.1325(12) 0.0148(7) 0.0787(9) 0.0126(6)
Br6 0.1072(9) 0.0546(7) 0.1280(12) -0.0175(7) 0.0219(8) 0.0155(6)
Br3 0.1069(10) 0.0866(9) 0.1441(14) 0.0329(9) 0.0228(9) -0.0039(7)
O1 0.026(3) 0.062(4) 0.083(5) 0.014(3) 0.022(3) 0.001(3)
O4 0.029(3) 0.053(4) 0.072(4) 0.006(3) 0.017(3) 0.003(2)
O5 0.041(3) 0.057(4) 0.069(4) 0.003(3) 0.027(3) 0.006(3)
O2 0.042(3) 0.075(4) 0.074(4) -0.014(4) 0.032(3) -0.001(3)
O6 0.048(3) 0.067(4) 0.116(6) -0.022(4) 0.049(4) -0.006(3)
N2 0.035(4) 0.037(4) 0.070(5) 0.007(4) 0.020(4) 0.002(3)
N1 0.039(4) 0.048(4) 0.046(4) 0.002(4) 0.019(3) -0.004(3)
N8 0.035(4) 0.038(4) 0.059(5) -0.004(4) 0.021(3) -0.004(3)
O3 0.036(3) 0.085(5) 0.084(5) 0.006(4) 0.030(3) 0.003(3)
N10 0.032(4) 0.048(4) 0.087(6) 0.017(4) 0.021(4) -0.003(3)
C7 0.053(5) 0.048(6) 0.049(6) 0.005(5) 0.020(5) 0.002(4)
N3 0.036(4) 0.059(5) 0.085(6) 0.020(5) 0.023(4) 0.000(3)
N6 0.038(4) 0.071(6) 0.068(6) 0.003(5) 0.020(4) 0.006(4)
N9 0.034(4) 0.046(4) 0.055(5) 0.014(4) 0.020(3) -0.005(3)
C3 0.044(5) 0.048(6) 0.063(6) -0.014(5) 0.031(5) -0.014(4)
N5 0.031(4) 0.052(5) 0.087(6) -0.008(4) 0.029(4) -0.004(3)
C34 0.032(4) 0.058(6) 0.045(6) 0.003(5) 0.011(4) 0.004(4)
N11 0.043(4) 0.042(4) 0.084(6) -0.003(4) 0.032(4) 0.000(3)
C8 0.051(5) 0.062(6) 0.049(6) 0.004(5) 0.026(5) 0.013(4)
N13 0.039(4) 0.044(4) 0.095(6) -0.008(4) 0.034(4) -0.005(3)
N14 0.042(4) 0.050(5) 0.114(7) -0.012(5) 0.041(4) 0.000(4)
C33 0.045(5) 0.026(4) 0.049(6) -0.001(4) 0.012(4) 0.001(4)
C43 0.038(5) 0.050(6) 0.049(6) -0.009(5) 0.016(4) -0.002(4)
N4 0.039(4) 0.052(5) 0.092(6) -0.010(5) 0.034(4) -0.008(4)
C37 0.061(6) 0.052(6) 0.043(6) 0.014(5) 0.016(5) -0.012(5)
C14 0.032(4) 0.054(6) 0.054(6) -0.001(5) 0.015(4) 0.008(4)
N12 0.058(4) 0.049(5) 0.089(6) -0.001(4) 0.049(4) 0.002(4)
C4 0.045(5) 0.052(6) 0.047(6) 0.019(5) 0.007(4) -0.005(4)
C38 0.046(5) 0.055(6) 0.056(6) 0.006(5) 0.007(5) -0.001(4)
N7 0.052(4) 0.070(6) 0.077(6) 0.018(5) 0.038(4) 0.006(4)
C32 0.048(5) 0.044(5) 0.046(5) 0.003(4) 0.022(4) 0.009(4)
C51 0.057(5) 0.042(5) 0.038(5) -0.001(4) 0.018(4) -0.007(4)
C41 0.053(5) 0.033(5) 0.060(6) -0.006(5) 0.022(5) -0.010(4)
C53 0.050(6) 0.054(6) 0.063(7) -0.026(5) 0.022(5) -0.005(5)
C5 0.053(5) 0.056(6) 0.070(7) 0.002(5) 0.032(5) 0.009(4)
C60 0.040(5) 0.049(6) 0.063(6) -0.012(5) 0.014(5) 0.001(4)
C1 0.052(5) 0.044(5) 0.061(6) -0.004(5) 0.024(5) -0.005(4)
C13 0.041(5) 0.066(6) 0.044(6) -0.012(5) 0.017(4) 0.001(5)
C48 0.057(6) 0.057(6) 0.058(7) -0.005(5) 0.019(5) -0.003(5)
C11 0.054(5) 0.059(6) 0.056(6) 0.000(5) 0.031(5) -0.014(4)
C18 0.051(6) 0.069(7) 0.070(7) 0.008(6) 0.026(5) -0.008(5)
C10 0.039(5) 0.071(7) 0.051(6) 0.012(5) 0.018(4) 0.008(4)
C12 0.059(5) 0.066(6) 0.054(6) -0.014(5) 0.031(5) -0.004(5)
C44 0.045(5) 0.056(6) 0.069(7) 0.009(5) 0.028(5) 0.001(4)
C52 0.069(6) 0.060(6) 0.061(6) -0.006(5) 0.046(5) -0.012(5)
C36 0.060(6) 0.063(7) 0.063(7) -0.004(6) 0.030(5) -0.010(5)
C35 0.054(5) 0.046(5) 0.056(6) -0.006(5) 0.019(5) -0.002(4)
C2 0.042(5) 0.050(5) 0.065(6) -0.003(5) 0.019(4) 0.000(4)
C6 0.045(5) 0.077(7) 0.058(6) 0.011(6) 0.025(5) 0.002(5)
C40 0.048(5) 0.050(6) 0.060(6) 0.009(5) 0.030(5) -0.001(4)
C23 0.043(6) 0.065(7) 0.052(6) 0.004(5) 0.006(5) 0.001(5)
C21 0.044(5) 0.054(6) 0.077(7) -0.015(6) 0.023(5) -0.021(4)
C58 0.048(5) 0.060(6) 0.049(6) -0.001(5) 0.009(5) 0.004(5)
C16 0.075(7) 0.065(7) 0.081(8) 0.000(6) 0.041(6) 0.021(5)
C54 0.043(5) 0.049(6) 0.064(7) -0.010(5) 0.019(5) 0.003(4)
C24 0.038(5) 0.067(7) 0.063(7) 0.010(6) 0.006(5) 0.007(5)
C42 0.043(5) 0.053(6) 0.056(6) -0.007(5) 0.021(5) 0.000(4)
C20 0.038(5) 0.066(7) 0.064(7) -0.003(5) 0.019(5) 0.003(4)
C47 0.060(6) 0.058(6) 0.061(7) 0.011(5) 0.018(5) 0.006(5)
C30 0.059(6) 0.074(8) 0.080(8) 0.014(6) 0.031(6) 0.008(5)
C50 0.063(6) 0.053(6) 0.080(8) -0.004(6) 0.039(5) -0.001(5)
C22 0.050(5) 0.076(7) 0.056(7) -0.012(6) 0.024(5) -0.017(5)
C31 0.061(5) 0.042(5) 0.069(7) 0.006(5) 0.033(5) -0.001(4)
C25 0.048(5) 0.089(8) 0.059(7) 0.010(6) 0.024(5) 0.003(5)
C15 0.046(5) 0.072(7) 0.069(7) -0.001(6) 0.033(5) 0.004(5)
C59 0.097(8) 0.075(8) 0.095(9) -0.001(7) 0.035(7) -0.009(6)
C57 0.070(7) 0.053(6) 0.066(7) -0.015(6) 0.008(6) 0.010(5)
C17 0.075(7) 0.062(7) 0.076(8) 0.024(6) 0.038(6) 0.013(5)
C9 0.076(6) 0.056(6) 0.088(8) 0.005(6) 0.038(6) -0.003(5)
C39 0.088(7) 0.060(7) 0.111(10) 0.010(7) 0.030(7) 0.004(6)
C45 0.062(6) 0.055(6) 0.081(8) 0.004(6) 0.037(5) 0.004(5)
C28 0.054(6) 0.083(9) 0.079(8) -0.001(7) 0.015(6) 0.005(6)
C55 0.072(6) 0.057(7) 0.100(9) -0.012(6) 0.053(6) 0.006(5)
C49 0.124(8) 0.045(6) 0.118(10) -0.023(6) 0.073(8) -0.009(6)
C46 0.050(5) 0.072(7) 0.066(7) 0.008(6) 0.022(5) -0.010(5)
C27 0.056(7) 0.072(8) 0.078(8) 0.019(7) -0.008(6) 0.006(6)
C56 0.080(7) 0.065(7) 0.118(10) -0.015(7) 0.046(7) 0.031(6)
C19 0.087(7) 0.078(8) 0.105(9) 0.021(7) 0.057(7) 0.011(6)
C26 0.057(6) 0.101(9) 0.073(8) 0.022(7) 0.020(6) -0.008(6)
C29 0.127(10) 0.083(9) 0.161(14) -0.011(9) 0.075(10) 0.015(8)

loop_
_atom_type_symbol
_atom_type_description
_atom_type_scat_dispersion_real
_atom_type_scat_dispersion_imag
_atom_type_scat_source
C C 0.0033 0.0016 'International Tables Vol C Tables 4.2.6.8 and 6.1.1.4'
H H 0.0000 0.0000 'International Tables Vol C Tables 4.2.6.8 and 6.1.1.4'
N N 0.0061 0.0033 'International Tables Vol C Tables 4.2.6.8 and 6.1.1.4'
O O 0.0106 0.0060 'International Tables Vol C Tables 4.2.6.8 and 6.1.1.4'
Cl Cl 0.1484 0.1585 'International Tables Vol C Tables 4.2.6.8 and 6.1.1.4'
Br Br -0.2901 2.4595 'International Tables Vol C Tables 4.2.6.8 and 6.1.1.4'

loop_
_geom_angle_atom_site_label_1
_geom_angle_atom_site_label_2
_geom_angle_atom_site_label_3
_geom_angle
C3 N2 C2 122.8(7)
C1 N1 C11 112.7(6)
C1 N1 C21 111.8(6)
C11 N1 C21 114.3(6)
C51 N8 C31 112.6(6)
C51 N8 C41 113.4(6)
C31 N8 C41 112.1(6)
C33 N10 C34 125.2(6)
C6 C7 C8 121.9(8)
C6 C7 Br1 117.5(6)
C8 C7 Br1 120.6(7)
C3 N3 C4 124.4(7)
C23 N6 C22 123.8(7)
C33 N9 C32 122.3(6)
O1 C3 N2 124.0(8)
O1 C3 N3 122.7(7)
N2 C3 N3 113.4(7)
C13 N5 C14 129.3(7)
C35 C34 C40 118.7(8)
C35 C34 N10 121.7(8)
C40 C34 N10 119.6(7)
C43 N11 C42 123.6(7)
C7 C8 C10 117.3(8)
C7 C8 C9 122.6(8)
C10 C8 C9 120.1(8)
C53 N13 C52 123.9(7)
C53 N14 C54 128.7(7)
O4 C33 N9 123.6(7)
O4 C33 N10 122.2(7)
N9 C33 N10 114.2(7)
O5 C43 N11 123.8(8)
O5 C43 N12 121.9(8)
N11 C43 N12 114.2(7)
C13 N4 C12 122.1(7)
C36 C37 C38 123.3(8)
C36 C37 Br4 118.4(7)
C38 C37 Br4 118.3(7)
C20 C14 C15 118.1(8)
C20 C14 N5 117.5(7)
C15 C14 N5 124.3(8)
C43 N12 C44 128.0(7)
C5 C4 C10 120.3(8)
C5 C4 N3 122.1(8)
C10 C4 N3 117.6(8)
C37 C38 C40 115.2(8)
C37 C38 C39 123.8(8)
C40 C38 C39 121.0(8)
C23 N7 C24 128.7(8)
N9 C32 C31 109.2(6)
N8 C51 C52 112.3(7)
N8 C41 C42 113.1(6)
O6 C53 N13 122.0(8)
O6 C53 N14 124.8(8)
N13 C53 N14 113.2(7)
C6 C5 C4 119.2(8)
C58 C60 C54 122.5(8)
N1 C1 C2 111.1(6)
O2 C13 N4 122.8(8)
O2 C13 N5 124.0(8)
N4 C13 N5 113.2(7)
C47 C48 C50 117.2(9)
C47 C48 C49 121.8(9)
C50 C48 C49 121.1(8)
N1 C11 C12 111.1(7)
C17 C18 C20 117.3(8)
C17 C18 C19 122.9(9)
C20 C18 C19 119.7(9)
C4 C10 C8 121.0(8)
N4 C12 C11 111.5(6)
N12 C44 C50 118.7(8)
N12 C44 C45 125.5(8)
C50 C44 C45 115.8(8)
N13 C52 C51 110.5(6)
C37 C36 C35 119.1(8)
C34 C35 C36 120.8(8)
N2 C2 C1 110.0(6)
C7 C6 C5 120.3(8)
C34 C40 C38 122.8(8)
O3 C23 N6 123.3(9)
O3 C23 N7 123.5(9)
N6 C23 N7 113.2(8)
N1 C21 C22 112.0(7)
C57 C58 C60 115.7(9)
C57 C58 C59 125.3(9)
C60 C58 C59 119.0(8)
C17 C16 C15 120.0(9)
C55 C54 C60 118.6(8)
C55 C54 N14 125.9(8)
C60 C54 N14 115.4(7)
C30 C24 C25 119.6(9)
C30 C24 N7 117.6(9)
C25 C24 N7 122.7(9)
N11 C42 C41 113.4(7)
C14 C20 C18 122.6(8)
C48 C47 C46 120.4(9)
C48 C47 Br5 121.9(7)
C46 C47 Br5 117.6(7)
C28 C30 C24 122.5(10)
C48 C50 C44 124.9(9)
N6 C22 C21 112.6(8)
N8 C31 C32 112.8(6)
C26 C25 C24 117.8(10)
C16 C15 C14 120.7(9)
C58 C57 C56 123.7(9)
C58 C57 Br6 119.7(8)
C56 C57 Br6 116.6(8)
C16 C17 C18 121.2(9)
C16 C17 Br2 118.6(7)
C18 C17 Br2 120.1(7)
C46 C45 C44 120.6(9)
C30 C28 C27 117.4(10)
C30 C28 C29 120.9(11)
C27 C28 C29 121.6(11)
C56 C55 C54 120.0(9)
C47 C46 C45 120.9(9)
C26 C27 C28 121.1(10)
C26 C27 Br3 117.3(10)
C28 C27 Br3 121.5(9)
C55 C56 C57 119.4(9)
C27 C26 C25 121.5(10)

loop_
_geom_bond_atom_site_label_1
_geom_bond_atom_site_label_2
_geom_bond_distance
Br5 C47 1.882(9)
Br1 C7 1.896(8)
Br4 C37 1.909(8)
Br2 C17 1.885(9)
Br6 C57 1.916(9)
Br3 C27 1.899(10)
O1 C3 1.224(8)
O4 C33 1.238(8)
O5 C43 1.239(8)
O2 C13 1.240(8)
O6 C53 1.240(8)
N2 C3 1.340(9)
N2 C2 1.439(9)
N1 C1 1.467(9)
N1 C11 1.467(9)
N1 C21 1.477(9)
N8 C51 1.450(9)
N8 C31 1.465(9)
N8 C41 1.466(8)
O3 C23 1.232(9)
N10 C33 1.363(9)
N10 C34 1.407(9)
C7 C6 1.368(11)
C7 C8 1.384(10)
N3 C3 1.363(10)
N3 C4 1.422(9)
N6 C23 1.342(10)
N6 C22 1.441(10)
N9 C33 1.339(9)
N9 C32 1.427(9)
N5 C13 1.368(10)
N5 C14 1.393(10)
C34 C35 1.370(10)
C34 C40 1.389(11)
N11 C43 1.341(9)
N11 C42 1.439(9)
C8 C10 1.389(11)
C8 C9 1.496(11)
N13 C53 1.339(10)
N13 C52 1.442(9)
N14 C53 1.353(10)
N14 C54 1.400(10)
C43 N12 1.371(9)
N4 C13 1.326(10)
N4 C12 1.444(9)
C37 C36 1.369(11)
C37 C38 1.390(11)
C14 C20 1.378(11)
C14 C15 1.386(10)
N12 C44 1.383(10)
C4 C5 1.378(11)
C4 C10 1.383(11)
C38 C40 1.403(11)
C38 C39 1.491(12)
N7 C23 1.369(10)
N7 C24 1.404(10)
C32 C31 1.513(9)
C51 C52 1.493(10)
C41 C42 1.499(10)
C5 C6 1.373(11)
C60 C58 1.388(11)
C60 C54 1.391(11)
C1 C2 1.503(10)
C48 C47 1.370(11)
C48 C50 1.378(11)
C48 C49 1.514(11)
C11 C12 1.506(10)
C18 C17 1.387(12)
C18 C20 1.390(12)
C18 C19 1.491(11)
C44 C50 1.387(11)
C44 C45 1.388(11)
C36 C35 1.382(11)
C21 C22 1.505(11)
C58 C57 1.362(11)
C58 C59 1.487(12)
C16 C17 1.371(12)
C16 C15 1.377(12)
C54 C55 1.373(11)
C24 C30 1.383(12)
C24 C25 1.398(12)
C47 C46 1.375(12)
C30 C28 1.366(13)
C25 C26 1.390(13)
C57 C56 1.368(13)
C45 C46 1.387(12)
C28 C27 1.397(14)
C28 C29 1.508(13)
C55 C56 1.367(12)
C27 C26 1.359(13)
